data_1551834
loop_
_publ_author_name
'James P. C. Coverdale'
'Isolda Romero-Canelon'
'Carlos Sanchez-Cano'
'Guy J. Clarkson'
'Abraha Habtemariam'
'Martin Wills'
'Peter J. Sadler'

_publ_section_title
;
 Asymmetric transfer hydrogenation by synthetic catalysts in cancer cells
;
_journal_name_full 'Nature Chemistry'
_journal_page_first 347
_journal_page_last 354
_journal_paper_doi 10.1038/nchem.2918
_journal_volume 10
_journal_year 2018
_chemical_absolute_configuration rmad
_chemical_formula_moiety 'C33 H30 N2 O2 Os S, 2(C H Cl3)'
_chemical_formula_sum 'C35 H32 Cl6 N2 O2 Os S'
_chemical_formula_weight 947.58
_space_group_crystal_system orthorhombic
_space_group_IT_number 19
_space_group_name_Hall 'P 2ac 2ab'
_space_group_name_H-M_alt 'P 21 21 21'
_atom_sites_solution_hydrogens mixed
_atom_sites_solution_primary direct
_cell_angle_alpha 90
_cell_angle_beta 90
_cell_angle_gamma 90
_cell_formula_units_Z 4
_cell_length_a 7.95564(14)
_cell_length_b 16.3879(3)
_cell_length_c 26.8668(5)
_cell_measurement_reflns_used 12713
_cell_measurement_temperature 150.00(10)
_cell_measurement_theta_max 31.2040
_cell_measurement_theta_min 2.5920
_cell_volume 3502.79(11)
_computing_cell_refinement
'CrysAlisPro, Agilent Technologies, Version 1.171.37.33 (release 27-03-2014 CrysAlis171 .NET) (compiled Mar 27 2014,17:12:48)'
_computing_data_collection
'CrysAlisPro, Agilent Technologies, Version 1.171.37.33 (release 27-03-2014 CrysAlis171 .NET) (compiled Mar 27 2014,17:12:48)'
_computing_data_reduction
'CrysAlisPro, Agilent Technologies, Version 1.171.37.33 (release 27-03-2014 CrysAlis171 .NET) (compiled Mar 27 2014,17:12:48)'
_computing_molecular_graphics 'Olex2 (Dolomanov et al., 2009)'
_computing_publication_material 'Olex2 (Dolomanov et al., 2009)'
_computing_structure_refinement 'ShelXL (Sheldrick, 2015)'
_computing_structure_solution 'ShelXT (Sheldrick, 2015)'
_diffrn_ambient_environment N~2~
_diffrn_ambient_temperature 150.00(10)
_diffrn_detector 'CCD plate'
_diffrn_detector_area_resol_mean 10.2833
_diffrn_detector_type Ruby
_diffrn_measured_fraction_theta_full 0.998
_diffrn_measured_fraction_theta_max 0.984
_diffrn_measurement_details
'#__ type_ start__ end____ width___ exp.time_ 1 omega -73.00 103.00 1.0000 75.0000 omega____ theta____ kappa____ phi______ frames - 15.2579 0.0000 -90.0000 176 #__ type_ start__ end____ width___ exp.time_ 2 omega -25.00 25.00 1.0000 75.0000 omega____ theta____ kappa____ phi______ frames - -16.1954 -99.0000 -60.0000 50 #__ type_ start__ end____ width___ exp.time_ 3 omega -9.00 90.00 1.0000 75.0000 omega____ theta____ kappa____ phi______ frames - 15.2579 38.0000 90.0000 99 #__ type_ start__ end____ width___ exp.time_ 4 omega -103.00 -63.00 1.0000 75.0000 omega____ theta____ kappa____ phi______ frames - -16.1954 178.0000 -180.0000 40 #__ type_ start__ end____ width___ exp.time_ 5 omega -44.00 57.00 1.0000 75.0000 omega____ theta____ kappa____ phi______ frames - -16.1954 57.0000 150.0000 101'
_diffrn_measurement_device 'four-circle diffractometer'
_diffrn_measurement_device_type 'Xcalibur, Ruby, Gemini'
_diffrn_measurement_method '\w scans'
_diffrn_orient_matrix_UB_11 0.0577067000
_diffrn_orient_matrix_UB_12 0.0112859000
_diffrn_orient_matrix_UB_13 -0.0189044000
_diffrn_orient_matrix_UB_21 0.0311911000
_diffrn_orient_matrix_UB_22 -0.0405261000
_diffrn_orient_matrix_UB_23 -0.0006578000
_diffrn_orient_matrix_UB_31 -0.0603848000
_diffrn_orient_matrix_UB_32 -0.0101592000
_diffrn_orient_matrix_UB_33 -0.0184198000
_diffrn_radiation_monochromator graphite
_diffrn_radiation_probe x-ray
_diffrn_radiation_type MoK\a
_diffrn_radiation_wavelength 0.71073
_diffrn_reflns_av_R_equivalents 0.0543
_diffrn_reflns_av_unetI/netI 0.0527
_diffrn_reflns_Laue_measured_fraction_full 0.998
_diffrn_reflns_Laue_measured_fraction_max 0.984
_diffrn_reflns_limit_h_max 11
_diffrn_reflns_limit_h_min -11
_diffrn_reflns_limit_k_max 23
_diffrn_reflns_limit_k_min -23
_diffrn_reflns_limit_l_max 38
_diffrn_reflns_limit_l_min -38
_diffrn_reflns_number 49812
_diffrn_reflns_point_group_measured_fraction_full 0.999
_diffrn_reflns_point_group_measured_fraction_max 0.960
_diffrn_reflns_theta_full 25.242
_diffrn_reflns_theta_max 30.994
_diffrn_reflns_theta_min 2.599
_diffrn_source 'Enhance (Mo) X-ray Source'
_exptl_absorpt_coefficient_mu 4.194
_exptl_absorpt_correction_T_max 1.00000
_exptl_absorpt_correction_T_min 0.95370
_exptl_absorpt_correction_type multi-scan
_exptl_absorpt_process_details
'CrysAlisPro, Agilent Technologies, Version 1.171.37.33 (release 27-03-2014 CrysAlis171 .NET) (compiled Mar 27 2014,17:12:48) Empirical absorption correction using spherical harmonics, implemented in SCALE3 ABSPACK scaling algorithm.'
_exptl_crystal_colour orange
_exptl_crystal_colour_primary orange
_exptl_crystal_density_diffrn 1.797
_exptl_crystal_description
;
;
_exptl_crystal_F_000 1864
_exptl_crystal_size_max 0.35
_exptl_crystal_size_mid 0.01
_exptl_crystal_size_min 0.01
_refine_diff_density_max 1.008
_refine_diff_density_min -0.791
_refine_diff_density_rms 0.142
_refine_ls_abs_structure_details
;
 Flack x determined using 3739 quotients [(I+)-(I-)]/[(I+)+(I-)]
 (Parsons, Flack and Wagner, Acta Cryst. B69 (2013) 249-259).
Hooft y: -0.022(3) Olex2
Flack x: -0.016(3) Shewlx2016 from 3739 selected quotients (Parsons' method)
         -0.012(6) by classical fit to all intensities
Synthesised from a molecule of know handedness
;
_refine_ls_abs_structure_Flack -0.016(3)
_refine_ls_extinction_coef .
_refine_ls_extinction_method none
_refine_ls_goodness_of_fit_ref 1.024
_refine_ls_hydrogen_treatment mixed
_refine_ls_matrix_type full
_refine_ls_number_parameters 428
_refine_ls_number_reflns 10729
_refine_ls_number_restraints 1
_refine_ls_restrained_S_all 1.024
_refine_ls_R_factor_all 0.0436
_refine_ls_R_factor_gt 0.0328
_refine_ls_shift/su_max 0.003
_refine_ls_shift/su_mean 0.000
_refine_ls_structure_factor_coef Fsqd
_refine_ls_weighting_details 'w=1/[\s^2^(Fo^2^)+(0.0232P)^2^+0.7220P] where P=(Fo^2^+2Fc^2^)/3'
_refine_ls_weighting_scheme calc
_refine_ls_wR_factor_gt 0.0539
_refine_ls_wR_factor_ref 0.0570
_reflns_Friedel_coverage 0.753
_reflns_Friedel_fraction_full 1.000
_reflns_Friedel_fraction_max 0.929
_reflns_number_gt 9618
_reflns_number_total 10729
_reflns_threshold_expression 'I > 2\s(I)'
_cod_data_source_file nchem.2918-s2.cif
_cod_data_source_block jc4
_cod_original_cell_volume 3502.80(11)
_cod_database_code 1551834
_chemical_oxdiff_formula 'C20 H20 N2 O2 F6 P Os'
_shelx_space_group_comment
;
The symmetry employed for this shelxl refinement is uniquely defined
by the following loop, which should always be used as a source of
symmetry information in preference to the above space-group names.
They are only intended as comments.
;
_reflns_odcompleteness_completeness 99.89
_reflns_odcompleteness_iscentric 1
_reflns_odcompleteness_theta 28.98
_olex2_refinement_description
;
The NH was located in a difference map and refined with DFIX restraint and given a 
Uiso 1.5 times the Uequiv of the parent nitrogen. 

1. Fixed Uiso
 At 1.5 times of:
  All C(H,H,H) groups, H11A of C35
 At 1.2 times of:
  H01 of C01, H02 of C02, H3 of C3, H4 of C4, H6 of C6, H7 of C7, H10 of C10,
  H11 of C11, H13 of C13, H14 of C14, H15 of C15, H16 of C16, H17 of C17, H19
  of C19, H20 of C20, H21 of C21, H22 of C22, H23 of C23, H24 of C24, H25 of
  C25, H26 of C26, H27 of C27, H28 of C28, H31 of C31, H32 of C32, H33 of C33,
  H34 of C34, H35 of C35
2. Restrained distances
 N11-H11A
 0.9 with sigma of 0.02
3.a Ternary CH refined with riding coordinates:
 C01(H01), C02(H02), C10(H10), C11(H11)
3.b Aromatic/amide H refined with riding coordinates:
 C3(H3), C4(H4), C6(H6), C7(H7), C13(H13), C14(H14), C15(H15), C16(H16),
 C17(H17), C19(H19), C20(H20), C21(H21), C22(H22), C23(H23), C24(H24), C25(H25),
  C26(H26), C27(H27), C28(H28), C31(H31), C32(H32), C33(H33), C34(H34), C35(H35)
3.c Idealised Me refined as rotating group:
 C1(H1A,H1B,H1C)
;

loop_
_space_group_symop_operation_xyz
'x, y, z'
'-x+1/2, -y, z+1/2'
'-x, y+1/2, -z+1/2'
'x+1/2, -y+1/2, -z'

loop_
_atom_site_label
_atom_site_type_symbol
_atom_site_fract_x
_atom_site_fract_y
_atom_site_fract_z
_atom_site_U_iso_or_equiv
_atom_site_adp_type
_atom_site_occupancy
_atom_site_site_symmetry_order
_atom_site_calc_flag
_atom_site_refinement_flags_posn
_atom_site_refinement_flags_adp
_atom_site_refinement_flags_occupancy
_atom_site_disorder_assembly
_atom_site_disorder_group
C1 C -0.2945(9) 0.3136(4) 0.1518(2) 0.0420(15) Uani 1 1 d . . . . .
H1A H -0.189648 0.289938 0.139153 0.063 Uiso 1 1 calc GR . . . .
H1B H -0.328388 0.359167 0.130375 0.063 Uiso 1 1 calc GR . . . .
H1C H -0.382744 0.271890 0.151702 0.063 Uiso 1 1 calc GR . . . .
C01 C 0.6872(6) 0.4775(3) 0.5152(2) 0.0278(12) Uani 1 1 d . . . . .
H01 H 0.745007 0.429374 0.500018 0.033 Uiso 1 1 calc R . . . .
Cl1 Cl 0.47158(17) 0.47111(10) 0.50183(6) 0.0415(4) Uani 1 1 d . . . . .
Os1 Os 0.22898(2) 0.49055(2) 0.36450(2) 0.01364(4) Uani 1 1 d . . . . .
C02 C 0.3059(7) 0.6835(4) 0.5707(3) 0.0415(16) Uani 1 1 d . . . . .
H02 H 0.371035 0.648383 0.594262 0.050 Uiso 1 1 calc R . . . .
C2 C -0.2678(7) 0.3440(3) 0.2040(2) 0.0277(11) Uani 1 1 d . . . . .
Cl2 Cl 0.7734(2) 0.56633(9) 0.49005(6) 0.0429(4) Uani 1 1 d . . . . .
C3 C -0.1812(7) 0.4166(3) 0.2128(2) 0.0263(12) Uani 1 1 d . . . . .
H3 H -0.138851 0.446886 0.185362 0.032 Uiso 1 1 calc R . . . .
Cl3 Cl 0.7170(2) 0.47442(12) 0.58011(5) 0.0552(4) Uani 1 1 d . . . . .
C4 C -0.1558(6) 0.4452(3) 0.26042(19) 0.0220(11) Uani 1 1 d . . . . .
H4 H -0.099736 0.495648 0.265523 0.026 Uiso 1 1 calc R . . . .
Cl4 Cl 0.1398(2) 0.62568(10) 0.54585(6) 0.0392(4) Uani 1 1 d . . . . .
C5 C -0.2121(6) 0.4002(3) 0.30104(17) 0.0183(9) Uani 1 1 d . . . . .
Cl5 Cl 0.4406(3) 0.71700(15) 0.52380(10) 0.0839(9) Uani 1 1 d . . . . .
C6 C -0.2972(6) 0.3273(3) 0.2930(2) 0.0244(11) Uani 1 1 d . . . . .
H6 H -0.336867 0.296301 0.320419 0.029 Uiso 1 1 calc R . . . .
Cl6 Cl 0.2278(2) 0.76783(11) 0.60342(6) 0.0549(4) Uani 1 1 d . . . . .
C7 C -0.3239(7) 0.3001(4) 0.2448(2) 0.0305(13) Uani 1 1 d . . . . .
H7 H -0.382105 0.250186 0.239686 0.037 Uiso 1 1 calc R . . . .
O8A O -0.2796(4) 0.3907(2) 0.39498(13) 0.0249(8) Uani 1 1 d . . . . .
O8B O -0.1917(3) 0.52355(19) 0.35974(13) 0.0202(7) Uani 1 1 d . . . . .
S8 S -0.17057(13) 0.43643(7) 0.36197(5) 0.0171(2) Uani 1 1 d . . . . .
N9 N 0.0219(5) 0.4160(3) 0.37361(15) 0.0161(9) Uani 1 1 d . . . . .
C10 C 0.0570(6) 0.3334(3) 0.39307(18) 0.0165(10) Uani 1 1 d . . . . .
H10 H -0.025873 0.294049 0.378689 0.020 Uiso 1 1 calc R . . . .
C11 C 0.2356(5) 0.3103(3) 0.37533(15) 0.0156(9) Uani 1 1 d . . . . .
H11 H 0.287392 0.274032 0.401031 0.019 Uiso 1 1 calc R . . . .
N11 N 0.3310(5) 0.3867(3) 0.37404(15) 0.0157(9) Uani 1 1 d D . . . .
C12 C 0.2423(5) 0.2665(3) 0.32571(16) 0.0164(9) Uani 1 1 d . . . . .
C13 C 0.3074(6) 0.1880(3) 0.3233(2) 0.0222(11) Uani 1 1 d . . . . .
H13 H 0.346275 0.162427 0.352852 0.027 Uiso 1 1 calc R . . . .
C14 C 0.3168(6) 0.1461(3) 0.2782(2) 0.0258(12) Uani 1 1 d . . . . .
H14 H 0.361071 0.092292 0.277214 0.031 Uiso 1 1 calc R . . . .
C15 C 0.2619(6) 0.1827(3) 0.23499(19) 0.0255(11) Uani 1 1 d . . . . .
H15 H 0.269727 0.154731 0.204124 0.031 Uiso 1 1 calc R . . . .
C16 C 0.1951(6) 0.2609(3) 0.23693(19) 0.0237(11) Uani 1 1 d . . . . .
H16 H 0.154946 0.286107 0.207380 0.028 Uiso 1 1 calc R . . . .
C17 C 0.1869(6) 0.3024(3) 0.28185(19) 0.0222(11) Uani 1 1 d . . . . .
H17 H 0.142622 0.356262 0.282639 0.027 Uiso 1 1 calc R . . . .
C18 C 0.0511(5) 0.3282(3) 0.44971(18) 0.0171(10) Uani 1 1 d . . . . .
C19 C 0.0371(7) 0.2518(4) 0.4720(2) 0.0289(13) Uani 1 1 d . . . . .
H19 H 0.018019 0.205177 0.451795 0.035 Uiso 1 1 calc R . . . .
C20 C 0.0504(8) 0.2426(4) 0.5229(2) 0.0355(15) Uani 1 1 d . . . . .
H20 H 0.040312 0.189979 0.537482 0.043 Uiso 1 1 calc R . . . .
C21 C 0.0784(7) 0.3099(4) 0.5526(2) 0.0318(14) Uani 1 1 d . . . . .
H21 H 0.092373 0.303758 0.587519 0.038 Uiso 1 1 calc R . . . .
C22 C 0.0859(7) 0.3864(4) 0.5311(2) 0.0301(13) Uani 1 1 d . . . . .
H22 H 0.099652 0.433294 0.551488 0.036 Uiso 1 1 calc R . . . .
C23 C 0.0733(6) 0.3950(3) 0.47997(19) 0.0238(11) Uani 1 1 d . . . . .
H23 H 0.080205 0.447843 0.465582 0.029 Uiso 1 1 calc R . . . .
C24 C 0.3375(6) 0.4893(4) 0.22750(18) 0.0244(10) Uani 1 1 d . . . . .
H24 H 0.405605 0.455443 0.247918 0.029 Uiso 1 1 calc R . . . .
C25 C 0.3224(7) 0.4724(4) 0.1774(2) 0.0318(13) Uani 1 1 d . . . . .
H25 H 0.380427 0.427074 0.163570 0.038 Uiso 1 1 calc R . . . .
C26 C 0.2236(7) 0.5210(4) 0.14700(18) 0.0340(12) Uani 1 1 d . . . . .
H26 H 0.212993 0.508958 0.112553 0.041 Uiso 1 1 calc R . . . .
C27 C 0.1405(7) 0.5872(4) 0.1673(2) 0.0318(13) Uani 1 1 d . . . . .
H27 H 0.072910 0.621000 0.146645 0.038 Uiso 1 1 calc R . . . .
C28 C 0.1552(6) 0.6045(3) 0.2173(2) 0.0233(11) Uani 1 1 d . . . . .
H28 H 0.097784 0.650295 0.230812 0.028 Uiso 1 1 calc R . . . .
C29 C 0.2534(6) 0.5557(3) 0.24844(16) 0.0186(9) Uani 1 1 d . . . . .
C30 C 0.2678(6) 0.5742(3) 0.30245(16) 0.0164(9) Uani 1 1 d . . . . .
C31 C 0.1256(6) 0.6040(3) 0.32956(19) 0.0186(10) Uani 1 1 d . . . . .
H31 H 0.024319 0.616156 0.312341 0.022 Uiso 1 1 calc R . . . .
C32 C 0.1340(7) 0.6155(3) 0.38160(19) 0.0197(11) Uani 1 1 d . . . . .
H32 H 0.038104 0.634006 0.399417 0.024 Uiso 1 1 calc R . . . .
C33 C 0.2854(6) 0.5994(3) 0.40691(18) 0.0204(10) Uani 1 1 d . . . . .
H33 H 0.289823 0.604751 0.442099 0.024 Uiso 1 1 calc R . . . .
C34 C 0.4319(6) 0.5753(3) 0.38035(19) 0.0189(11) Uani 1 1 d . . . . .
H34 H 0.535472 0.568116 0.397396 0.023 Uiso 1 1 calc R . . . .
C35 C 0.4224(6) 0.5620(3) 0.32884(19) 0.0182(10) Uani 1 1 d . . . . .
H35 H 0.519716 0.544833 0.311216 0.022 Uiso 1 1 calc R . . . .
H11A H 0.441(3) 0.381(3) 0.376(2) 0.027 Uiso 1 1 d DR . . . .

loop_
_atom_site_aniso_label
_atom_site_aniso_U_11
_atom_site_aniso_U_22
_atom_site_aniso_U_33
_atom_site_aniso_U_23
_atom_site_aniso_U_13
_atom_site_aniso_U_12
C1 0.058(4) 0.032(3) 0.036(3) -0.009(2) -0.013(3) 0.000(3)
C01 0.026(2) 0.027(3) 0.030(3) 0.003(2) -0.001(2) -0.001(2)
Cl1 0.0250(6) 0.0432(10) 0.0564(10) 0.0047(8) -0.0029(6) -0.0007(6)
Os1 0.01095(7) 0.01519(7) 0.01479(7) 0.00018(7) 0.00047(6) 0.00064(6)
C02 0.034(3) 0.032(3) 0.058(4) 0.004(3) -0.012(3) -0.003(3)
C2 0.028(3) 0.023(3) 0.033(3) -0.007(2) -0.012(3) 0.005(2)
Cl2 0.0400(8) 0.0403(8) 0.0483(9) 0.0096(6) -0.0008(8) -0.0105(7)
C3 0.031(3) 0.024(3) 0.024(3) 0.003(2) -0.005(2) 0.000(2)
Cl3 0.0572(9) 0.0821(13) 0.0265(7) 0.0098(7) -0.0006(7) 0.0081(10)
C4 0.025(2) 0.019(3) 0.022(3) 0.003(2) -0.004(2) -0.004(2)
Cl4 0.0399(8) 0.0350(9) 0.0425(9) -0.0009(7) -0.0029(7) -0.0088(7)
C5 0.011(2) 0.022(2) 0.022(2) 0.0026(18) -0.0038(19) 0.003(2)
Cl5 0.0690(13) 0.0774(16) 0.1052(19) -0.0450(14) 0.0536(14) -0.0345(12)
C6 0.016(2) 0.023(3) 0.034(3) 0.006(2) 0.000(2) -0.004(2)
Cl6 0.0609(11) 0.0588(11) 0.0450(9) -0.0202(8) 0.0146(9) -0.0159(10)
C7 0.024(3) 0.021(3) 0.047(4) -0.005(3) -0.008(3) -0.002(2)
O8A 0.0151(15) 0.0314(19) 0.0283(19) 0.0102(15) 0.0020(15) -0.0006(16)
O8B 0.0140(14) 0.0225(17) 0.0241(17) -0.0009(15) -0.0005(13) 0.0039(12)
S8 0.0101(4) 0.0212(6) 0.0200(6) 0.0039(6) 0.0003(5) 0.0014(4)
N9 0.0100(16) 0.018(2) 0.020(2) 0.0040(18) 0.0011(16) -0.0031(15)
C10 0.013(2) 0.015(3) 0.021(3) 0.0035(19) -0.0002(18) -0.0005(19)
C11 0.014(2) 0.016(2) 0.016(2) 0.0010(15) 0.0003(18) 0.0032(18)
N11 0.0096(16) 0.017(2) 0.021(2) 0.0001(17) -0.0019(16) 0.0018(15)
C12 0.012(2) 0.018(2) 0.019(2) -0.0004(16) 0.0029(19) -0.0003(19)
C13 0.019(3) 0.021(3) 0.027(3) 0.003(2) 0.002(2) 0.0011(19)
C14 0.023(3) 0.018(3) 0.037(3) -0.007(2) 0.002(2) 0.003(2)
C15 0.017(2) 0.032(3) 0.027(3) -0.011(2) 0.005(2) -0.005(2)
C16 0.021(3) 0.032(3) 0.019(2) -0.001(2) 0.001(2) 0.002(2)
C17 0.022(3) 0.020(3) 0.025(3) -0.001(2) -0.002(2) 0.005(2)
C18 0.011(2) 0.021(3) 0.019(2) 0.004(2) 0.0007(18) 0.0021(19)
C19 0.039(3) 0.024(3) 0.024(3) 0.003(2) 0.008(2) 0.005(3)
C20 0.044(3) 0.033(4) 0.029(3) 0.014(3) 0.009(3) 0.010(3)
C21 0.027(3) 0.052(4) 0.017(3) 0.007(3) 0.002(2) 0.003(3)
C22 0.030(3) 0.040(4) 0.021(3) -0.007(2) 0.006(2) -0.008(3)
C23 0.025(3) 0.026(3) 0.021(3) -0.001(2) 0.005(2) -0.007(2)
C24 0.024(2) 0.026(3) 0.023(2) 0.000(2) 0.0000(18) 0.004(2)
C25 0.034(3) 0.034(3) 0.027(3) -0.007(2) 0.007(2) 0.000(2)
C26 0.038(3) 0.044(3) 0.020(2) 0.001(2) 0.000(2) -0.009(3)
C27 0.035(3) 0.037(4) 0.023(3) 0.010(3) -0.004(2) -0.004(3)
C28 0.023(2) 0.021(3) 0.025(3) 0.001(2) 0.001(2) 0.001(2)
C29 0.017(2) 0.018(2) 0.020(2) 0.0015(16) 0.001(2) -0.004(2)
C30 0.017(2) 0.014(2) 0.018(2) 0.0019(16) 0.005(2) -0.004(2)
C31 0.018(2) 0.014(3) 0.024(3) 0.005(2) -0.002(2) 0.0016(19)
C32 0.020(2) 0.018(3) 0.021(3) 0.000(2) 0.003(2) 0.003(2)
C33 0.026(2) 0.015(2) 0.020(2) -0.0031(18) 0.001(2) -0.004(2)
C34 0.018(2) 0.019(3) 0.019(3) -0.003(2) -0.0050(19) -0.005(2)
C35 0.015(2) 0.018(3) 0.022(3) 0.001(2) 0.003(2) -0.0045(19)

loop_
_atom_type_symbol
_atom_type_description
_atom_type_scat_dispersion_real
_atom_type_scat_dispersion_imag
_atom_type_scat_source
C C 0.0033 0.0016 'International Tables Vol C Tables 4.2.6.8 and 6.1.1.4'
H H 0.0000 0.0000 'International Tables Vol C Tables 4.2.6.8 and 6.1.1.4'
Cl Cl 0.1484 0.1585 'International Tables Vol C Tables 4.2.6.8 and 6.1.1.4'
N N 0.0061 0.0033 'International Tables Vol C Tables 4.2.6.8 and 6.1.1.4'
O O 0.0106 0.0060 'International Tables Vol C Tables 4.2.6.8 and 6.1.1.4'
Os Os -1.2165 7.6030 'International Tables Vol C Tables 4.2.6.8 and 6.1.1.4'
S S 0.1246 0.1234 'International Tables Vol C Tables 4.2.6.8 and 6.1.1.4'

loop_
_geom_angle_atom_site_label_1
_geom_angle_atom_site_label_2
_geom_angle_atom_site_label_3
_geom_angle
_geom_angle_site_symmetry_1
_geom_angle_site_symmetry_3
H1A C1 H1B 109.5 . .
H1A C1 H1C 109.5 . .
H1B C1 H1C 109.5 . .
C2 C1 H1A 109.5 . .
C2 C1 H1B 109.5 . .
C2 C1 H1C 109.5 . .
Cl1 C01 H01 108.6 . .
Cl1 C01 Cl3 109.4(3) . .
Cl2 C01 H01 108.6 . .
Cl2 C01 Cl1 110.8(3) . .
Cl2 C01 Cl3 110.7(3) . .
Cl3 C01 H01 108.6 . .
N9 Os1 C30 125.14(17) . .
N9 Os1 C31 104.35(16) . .
N9 Os1 C32 104.39(17) . .
N9 Os1 C33 126.21(18) . .
N9 Os1 C34 161.42(18) . .
N9 Os1 C35 160.45(17) . .
N11 Os1 N9 78.19(16) . .
N11 Os1 C30 127.23(17) . .
N11 Os1 C31 162.89(18) . .
N11 Os1 C32 159.68(18) . .
N11 Os1 C33 125.29(18) . .
N11 Os1 C34 103.18(19) . .
N11 Os1 C35 103.94(18) . .
C30 Os1 C31 37.76(17) . .
C30 Os1 C32 68.17(17) . .
C32 Os1 C31 36.84(19) . .
C33 Os1 C30 81.65(18) . .
C33 Os1 C31 67.20(19) . .
C33 Os1 C32 37.34(18) . .
C33 Os1 C34 38.3(2) . .
C34 Os1 C30 69.07(18) . .
C34 Os1 C31 79.90(19) . .
C34 Os1 C32 67.9(2) . .
C35 Os1 C30 38.60(18) . .
C35 Os1 C31 67.99(19) . .
C35 Os1 C32 80.49(18) . .
C35 Os1 C33 68.79(19) . .
C35 Os1 C34 37.8(2) . .
Cl4 C02 H02 108.7 . .
Cl5 C02 H02 108.7 . .
Cl5 C02 Cl4 110.9(4) . .
Cl5 C02 Cl6 109.4(4) . .
Cl6 C02 H02 108.7 . .
Cl6 C02 Cl4 110.4(3) . .
C3 C2 C1 120.6(5) . .
C7 C2 C1 121.4(5) . .
C7 C2 C3 118.0(5) . .
C2 C3 H3 119.4 . .
C4 C3 C2 121.2(5) . .
C4 C3 H3 119.4 . .
C3 C4 H4 119.9 . .
C3 C4 C5 120.1(5) . .
C5 C4 H4 119.9 . .
C4 C5 S8 119.2(4) . .
C6 C5 C4 119.3(5) . .
C6 C5 S8 121.5(4) . .
C5 C6 H6 120.1 . .
C7 C6 C5 119.9(5) . .
C7 C6 H6 120.1 . .
C2 C7 H7 119.3 . .
C6 C7 C2 121.5(5) . .
C6 C7 H7 119.3 . .
O8A S8 C5 106.3(2) . .
O8A S8 N9 110.2(2) . .
O8B S8 C5 105.8(2) . .
O8B S8 O8A 117.9(2) . .
O8B S8 N9 109.2(2) . .
N9 S8 C5 106.8(2) . .
S8 N9 Os1 128.1(2) . .
C10 N9 Os1 115.7(3) . .
C10 N9 S8 116.3(3) . .
N9 C10 H10 109.2 . .
N9 C10 C11 106.8(3) . .
N9 C10 C18 113.5(4) . .
C11 C10 H10 109.2 . .
C18 C10 H10 109.2 . .
C18 C10 C11 108.8(4) . .
C10 C11 H11 108.1 . .
N11 C11 C10 105.9(4) . .
N11 C11 H11 108.1 . .
N11 C11 C12 111.5(3) . .
C12 C11 C10 114.8(4) . .
C12 C11 H11 108.1 . .
Os1 N11 H11A 122(4) . .
C11 N11 Os1 123.1(3) . .
C11 N11 H11A 115(4) . .
C13 C12 C11 119.6(4) . .
C13 C12 C17 118.1(4) . .
C17 C12 C11 122.3(4) . .
C12 C13 H13 119.4 . .
C12 C13 C14 121.1(5) . .
C14 C13 H13 119.4 . .
C13 C14 H14 120.0 . .
C15 C14 C13 120.0(5) . .
C15 C14 H14 120.0 . .
C14 C15 H15 120.3 . .
C14 C15 C16 119.5(5) . .
C16 C15 H15 120.3 . .
C15 C16 H16 119.9 . .
C17 C16 C15 120.2(5) . .
C17 C16 H16 119.9 . .
C12 C17 H17 119.5 . .
C16 C17 C12 121.0(5) . .
C16 C17 H17 119.5 . .
C19 C18 C10 118.8(5) . .
C23 C18 C10 122.8(5) . .
C23 C18 C19 118.1(5) . .
C18 C19 H19 119.4 . .
C20 C19 C18 121.3(5) . .
C20 C19 H19 119.4 . .
C19 C20 H20 120.1 . .
C21 C20 C19 119.8(5) . .
C21 C20 H20 120.1 . .
C20 C21 H21 120.3 . .
C20 C21 C22 119.4(5) . .
C22 C21 H21 120.3 . .
C21 C22 H22 119.9 . .
C21 C22 C23 120.3(6) . .
C23 C22 H22 119.9 . .
C18 C23 C22 121.0(5) . .
C18 C23 H23 119.5 . .
C22 C23 H23 119.5 . .
C25 C24 H24 119.7 . .
C25 C24 C29 120.5(5) . .
C29 C24 H24 119.7 . .
C24 C25 H25 119.7 . .
C24 C25 C26 120.6(5) . .
C26 C25 H25 119.7 . .
C25 C26 H26 120.3 . .
C27 C26 C25 119.4(5) . .
C27 C26 H26 120.3 . .
C26 C27 H27 119.8 . .
C28 C27 C26 120.3(5) . .
C28 C27 H27 119.8 . .
C27 C28 H28 119.6 . .
C27 C28 C29 120.9(5) . .
C29 C28 H28 119.6 . .
C24 C29 C28 118.3(4) . .
C24 C29 C30 121.0(4) . .
C28 C29 C30 120.7(4) . .
C29 C30 Os1 127.4(3) . .
C31 C30 Os1 73.4(3) . .
C31 C30 C29 120.4(4) . .
C31 C30 C35 118.3(4) . .
C35 C30 Os1 69.9(3) . .
C35 C30 C29 121.3(4) . .
Os1 C31 H31 133.6 . .
C30 C31 Os1 68.9(3) . .
C30 C31 H31 119.6 . .
C32 C31 Os1 71.3(3) . .
C32 C31 C30 120.8(5) . .
C32 C31 H31 119.6 . .
Os1 C32 H32 132.0 . .
C31 C32 Os1 71.9(3) . .
C31 C32 H32 120.2 . .
C33 C32 Os1 68.8(3) . .
C33 C32 C31 119.6(5) . .
C33 C32 H32 120.2 . .
Os1 C33 H33 127.4 . .
C32 C33 Os1 73.9(3) . .
C32 C33 H33 119.6 . .
C32 C33 C34 120.7(5) . .
C34 C33 Os1 71.1(3) . .
C34 C33 H33 119.6 . .
Os1 C34 H34 131.4 . .
C33 C34 Os1 70.6(3) . .
C33 C34 H34 120.2 . .
C35 C34 Os1 70.6(3) . .
C35 C34 C33 119.6(5) . .
C35 C34 H34 120.2 . .
Os1 C35 H35 129.9 . .
C30 C35 Os1 71.5(2) . .
C30 C35 H35 119.6 . .
C34 C35 Os1 71.6(3) . .
C34 C35 C30 120.8(5) . .
C34 C35 H35 119.6 . .

loop_
_geom_bond_atom_site_label_1
_geom_bond_atom_site_label_2
_geom_bond_distance
_geom_bond_site_symmetry_2
C1 H1A 0.9800 .
C1 H1B 0.9800 .
C1 H1C 0.9800 .
C1 C2 1.506(7) .
C01 H01 1.0000 .
C01 Cl1 1.755(5) .
C01 Cl2 1.745(6) .
C01 Cl3 1.761(5) .
Os1 N9 2.066(4) .
Os1 N11 1.902(4) .
Os1 C30 2.180(4) .
Os1 C31 2.239(5) .
Os1 C32 2.231(6) .
Os1 C33 2.164(5) .
Os1 C34 2.171(5) .
Os1 C35 2.159(5) .
C02 H02 1.0000 .
C02 Cl4 1.757(6) .
C02 Cl5 1.743(7) .
C02 Cl6 1.752(7) .
C2 C3 1.394(7) .
C2 C7 1.385(8) .
C3 H3 0.9500 .
C3 C4 1.378(7) .
C4 H4 0.9500 .
C4 C5 1.390(7) .
C5 C6 1.390(7) .
C5 S8 1.772(5) .
C6 H6 0.9500 .
C6 C7 1.384(8) .
C7 H7 0.9500 .
O8A S8 1.450(3) .
O8B S8 1.439(3) .
S8 N9 1.599(4) .
N9 C10 1.477(6) .
C10 H10 1.0000 .
C10 C11 1.546(6) .
C10 C18 1.525(7) .
C11 H11 1.0000 .
C11 N11 1.465(6) .
C11 C12 1.515(6) .
N11 H11A 0.88(2) .
C12 C13 1.388(6) .
C12 C17 1.389(6) .
C13 H13 0.9500 .
C13 C14 1.396(7) .
C14 H14 0.9500 .
C14 C15 1.377(8) .
C15 H15 0.9500 .
C15 C16 1.388(7) .
C16 H16 0.9500 .
C16 C17 1.387(7) .
C17 H17 0.9500 .
C18 C19 1.392(7) .
C18 C23 1.375(7) .
C19 H19 0.9500 .
C19 C20 1.380(8) .
C20 H20 0.9500 .
C20 C21 1.380(9) .
C21 H21 0.9500 .
C21 C22 1.381(8) .
C22 H22 0.9500 .
C22 C23 1.385(7) .
C23 H23 0.9500 .
C24 H24 0.9500 .
C24 C25 1.380(7) .
C24 C29 1.396(7) .
C25 H25 0.9500 .
C25 C26 1.385(8) .
C26 H26 0.9500 .
C26 C27 1.383(8) .
C27 H27 0.9500 .
C27 C28 1.379(8) .
C28 H28 0.9500 .
C28 C29 1.396(7) .
C29 C30 1.487(6) .
C30 C31 1.431(7) .
C30 C35 1.434(7) .
C31 H31 0.9500 .
C31 C32 1.413(7) .
C32 H32 0.9500 .
C32 C33 1.409(7) .
C33 H33 0.9500 .
C33 C34 1.423(7) .
C34 H34 0.9500 .
C34 C35 1.403(7) .
C35 H35 0.9500 .

loop_
_geom_hbond_atom_site_label_D
_geom_hbond_atom_site_label_H
_geom_hbond_atom_site_label_A
_geom_hbond_distance_DH
_geom_hbond_distance_HA
_geom_hbond_distance_DA
_geom_hbond_angle_DHA
_geom_hbond_site_symmetry_A
N11 H11A O8A 0.88(2) 2.29(3) 3.149(5) 166(5) 1_655

loop_
_geom_torsion_atom_site_label_1
_geom_torsion_atom_site_label_2
_geom_torsion_atom_site_label_3
_geom_torsion_atom_site_label_4
_geom_torsion
_geom_torsion_site_symmetry_1
_geom_torsion_site_symmetry_2
_geom_torsion_site_symmetry_3
_geom_torsion_site_symmetry_4
C1 C2 C3 C4 -180.0(5) . . . .
C1 C2 C7 C6 179.0(5) . . . .
Os1 N9 C10 C11 -29.6(4) . . . .
Os1 N9 C10 C18 90.2(4) . . . .
Os1 C30 C31 C32 50.9(5) . . . .
Os1 C30 C35 C34 -54.0(4) . . . .
Os1 C31 C32 C33 51.4(5) . . . .
Os1 C32 C33 C34 55.7(4) . . . .
Os1 C33 C34 C35 52.7(4) . . . .
Os1 C34 C35 C30 54.0(4) . . . .
C2 C3 C4 C5 2.1(8) . . . .
C3 C2 C7 C6 0.7(8) . . . .
C3 C4 C5 C6 -1.4(7) . . . .
C3 C4 C5 S8 177.6(4) . . . .
C4 C5 C6 C7 0.4(7) . . . .
C4 C5 S8 O8A 165.1(4) . . . .
C4 C5 S8 O8B 39.0(4) . . . .
C4 C5 S8 N9 -77.2(4) . . . .
C5 C6 C7 C2 -0.1(8) . . . .
C5 S8 N9 Os1 94.5(3) . . . .
C5 S8 N9 C10 -85.2(4) . . . .
C6 C5 S8 O8A -15.9(5) . . . .
C6 C5 S8 O8B -142.0(4) . . . .
C6 C5 S8 N9 101.7(4) . . . .
C7 C2 C3 C4 -1.7(8) . . . .
O8A S8 N9 Os1 -150.5(3) . . . .
O8A S8 N9 C10 29.9(4) . . . .
O8B S8 N9 Os1 -19.5(4) . . . .
O8B S8 N9 C10 160.9(3) . . . .
S8 C5 C6 C7 -178.5(4) . . . .
S8 N9 C10 C11 150.0(3) . . . .
S8 N9 C10 C18 -90.1(4) . . . .
N9 C10 C11 N11 32.9(5) . . . .
N9 C10 C11 C12 -90.5(4) . . . .
N9 C10 C18 C19 163.0(4) . . . .
N9 C10 C18 C23 -22.6(6) . . . .
C10 C11 N11 Os1 -26.7(5) . . . .
C10 C11 C12 C13 -118.5(5) . . . .
C10 C11 C12 C17 62.2(6) . . . .
C10 C18 C19 C20 172.5(5) . . . .
C10 C18 C23 C22 -172.7(5) . . . .
C11 C10 C18 C19 -78.2(5) . . . .
C11 C10 C18 C23 96.1(5) . . . .
C11 C12 C13 C14 -179.5(4) . . . .
C11 C12 C17 C16 179.8(4) . . . .
N11 C11 C12 C13 121.0(4) . . . .
N11 C11 C12 C17 -58.3(6) . . . .
C12 C11 N11 Os1 98.9(4) . . . .
C12 C13 C14 C15 0.4(7) . . . .
C13 C12 C17 C16 0.5(7) . . . .
C13 C14 C15 C16 -1.0(8) . . . .
C14 C15 C16 C17 1.3(7) . . . .
C15 C16 C17 C12 -1.0(7) . . . .
C17 C12 C13 C14 -0.1(7) . . . .
C18 C10 C11 N11 -89.9(4) . . . .
C18 C10 C11 C12 146.6(4) . . . .
C18 C19 C20 C21 -0.1(9) . . . .
C19 C18 C23 C22 1.7(7) . . . .
C19 C20 C21 C22 2.6(9) . . . .
C20 C21 C22 C23 -3.0(8) . . . .
C21 C22 C23 C18 0.9(8) . . . .
C23 C18 C19 C20 -2.0(8) . . . .
C24 C25 C26 C27 0.4(8) . . . .
C24 C29 C30 Os1 -51.2(6) . . . .
C24 C29 C30 C31 -142.9(5) . . . .
C24 C29 C30 C35 36.5(6) . . . .
C25 C24 C29 C28 -0.4(7) . . . .
C25 C24 C29 C30 179.6(5) . . . .
C25 C26 C27 C28 -0.3(8) . . . .
C26 C27 C28 C29 -0.2(8) . . . .
C27 C28 C29 C24 0.6(7) . . . .
C27 C28 C29 C30 -179.5(5) . . . .
C28 C29 C30 Os1 128.9(4) . . . .
C28 C29 C30 C31 37.2(6) . . . .
C28 C29 C30 C35 -143.5(5) . . . .
C29 C24 C25 C26 -0.1(8) . . . .
C29 C30 C31 Os1 124.0(4) . . . .
C29 C30 C31 C32 174.9(5) . . . .
C29 C30 C35 Os1 -122.3(4) . . . .
C29 C30 C35 C34 -176.3(4) . . . .
C30 C31 C32 Os1 -49.8(4) . . . .
C30 C31 C32 C33 1.6(8) . . . .
C31 C30 C35 Os1 57.1(4) . . . .
C31 C30 C35 C34 3.0(7) . . . .
C31 C32 C33 Os1 -52.9(5) . . . .
C31 C32 C33 C34 2.9(8) . . . .
C32 C33 C34 Os1 -57.0(4) . . . .
C32 C33 C34 C35 -4.3(8) . . . .
C33 C34 C35 Os1 -52.7(4) . . . .
C33 C34 C35 C30 1.3(8) . . . .
C35 C30 C31 Os1 -55.3(4) . . . .
C35 C30 C31 C32 -4.5(7) . . . .
